data_4310256
loop_
_publ_author_name
'Olga S. Oleneva'
'Andrei V. Olenev'
'Tatiana A. Shestimerova'
'Alexey I. Baranov'
'Evgeny V. Dikarev'
'Andrei V. Shevelkov'

_publ_contact_author
;
        Andrei V. Shevelkov
        Inorganic Synthesis Laboratory
        Moscow State University
        Leninskie Gory 1/3
        119992 Moscow
        Russia
;
_publ_contact_author_email shev@inorg.chem.msu.ru
_publ_contact_author_fax '7 095 939-4788'
_publ_contact_author_phone '7 095 939-1200'
_publ_section_title
;
Reduction of the Host Cationic Framework Charge by Isoelectronic
Substitution: Synthesis and Structure of Hg7Ag2P8X6 (X = Br, I) and
Hg6Ag4P8Br6
;
_journal_name_full 'Inorganic Chemistry'
_journal_page_first 9622
_journal_page_last 9624
_journal_paper_doi 10.1021/ic0513944
_journal_volume 44
_journal_year 2005
_chemical_formula_moiety '(Hg 7 Ag 2 P8) I6'
_chemical_formula_sum 'Ag2 Hg7 I6 P8'
_chemical_formula_weight 2629.04
_chemical_melting_point ?
_chemical_name_common 'mercury(II) silver(I) phosphide iodide'
_chemical_name_systematic
; 
 ? 
;
_space_group_IT_number 12
_symmetry_cell_setting monoclinic
_symmetry_space_group_name_Hall '-C 2y'
_symmetry_space_group_name_H-M 'C 1 2/m 1'
_atom_sites_solution_hydrogens geom
_atom_sites_solution_primary direct
_atom_sites_solution_secondary difmap
_audit_creation_method SHELXL-97
_cell_angle_alpha 90.00
_cell_angle_beta 102.210(2)
_cell_angle_gamma 90.00
_cell_formula_units_Z 2
_cell_length_a 13.1464(17)
_cell_length_b 11.0370(14)
_cell_length_c 8.3358(11)
_cell_measurement_reflns_used 3665
_cell_measurement_temperature 173(2)
_cell_measurement_theta_max 28.19
_cell_measurement_theta_min 2.43
_cell_volume 1182.1(3)
_computing_cell_refinement 'SMART, SAINT'
_computing_data_collection SMART
_computing_data_reduction SAINT
_computing_molecular_graphics 'SHELXP-93 (Sheldrick, 1993)'
_computing_publication_material 'SHELXCIF-93 (Sheldrick, 1993)'
_computing_structure_refinement 'SHELXL-97 (Sheldrick, 1997)'
_computing_structure_solution 'SHELXS-97 (Sheldrick, 1990)'
_diffrn_ambient_temperature 173(2)
_diffrn_measured_fraction_theta_full 0.939
_diffrn_measured_fraction_theta_max 0.939
_diffrn_measurement_device_type 'Bruker SMART APEX CCD'
_diffrn_measurement_method '0.3 deg wide \w exposures'
_diffrn_radiation_monochromator graphite
_diffrn_radiation_source 'fine-focus sealed tube'
_diffrn_radiation_type MoK\a
_diffrn_radiation_wavelength 0.71073
_diffrn_reflns_av_R_equivalents 0.0299
_diffrn_reflns_av_sigmaI/netI 0.0294
_diffrn_reflns_limit_h_max 16
_diffrn_reflns_limit_h_min -17
_diffrn_reflns_limit_k_max 14
_diffrn_reflns_limit_k_min -14
_diffrn_reflns_limit_l_max 11
_diffrn_reflns_limit_l_min -10
_diffrn_reflns_number 5071
_diffrn_reflns_theta_full 28.19
_diffrn_reflns_theta_max 28.19
_diffrn_reflns_theta_min 2.43
_diffrn_standards_decay_% 0
_diffrn_standards_interval_count na
_diffrn_standards_interval_time na
_diffrn_standards_number 'none (area detector data)'
_exptl_absorpt_coefficient_mu 55.252
_exptl_absorpt_correction_T_max 0.2160
_exptl_absorpt_correction_T_min 0.0826
_exptl_absorpt_correction_type 'multi-scan (SADABS)'
_exptl_crystal_colour black
_exptl_crystal_density_diffrn 7.386
_exptl_crystal_density_meas ?
_exptl_crystal_density_method .
_exptl_crystal_description block
_exptl_crystal_F_000 2184
_exptl_crystal_size_max 0.09
_exptl_crystal_size_mid 0.08
_exptl_crystal_size_min 0.04
_refine_diff_density_max 5.217
_refine_diff_density_min -2.369
_refine_diff_density_rms 0.594
_refine_ls_extinction_coef 0.00014(3)
_refine_ls_extinction_method SHELXL
_refine_ls_goodness_of_fit_ref 1.118
_refine_ls_hydrogen_treatment mixed
_refine_ls_matrix_type full
_refine_ls_number_parameters 62
_refine_ls_number_reflns 1447
_refine_ls_number_restraints 0
_refine_ls_restrained_S_all 1.118
_refine_ls_R_factor_all 0.0388
_refine_ls_R_factor_gt 0.0360
_refine_ls_shift/su_max 0.000
_refine_ls_shift/su_mean 0.000
_refine_ls_structure_factor_coef Fsqd
_refine_ls_weighting_details 'calc w=1/[\s^2^(Fo^2^)+(0.0435P)^2^+109.7392P] where P=(Fo^2^+2Fc^2^)/3'
_refine_ls_weighting_scheme calc
_refine_ls_wR_factor_gt 0.0912
_refine_ls_wR_factor_ref 0.0924
_reflns_number_gt 1362
_reflns_number_total 1447
_reflns_threshold_expression >2sigma(I)
_cod_data_source_file ic0513944si20050816_045850_2.cif
_cod_data_source_block '[Hg7Ag2P8]I6'
_cod_depositor_comments
;
The following automatic conversions were performed:
_chemical_melting_point value 'not measured' changed to '?' - value
is undefined or not given.
Automatic conversion script
Id: cif_fix_values 1391 2010-09-07 12:51:13Z saulius 

The following automatic conversions were performed:
data name '_publ_contact_autor' replaced with '_publ_contact_author'
as specified in the replacement file
'/home/antanas/src/cod-tools/trunk/data/replacement-values/replacement_tags.lst'.

data
name '_atom_site_symetry_multiplicity' replaced with
'_atom_site_symmetry_multiplicity' as specified in the replacement
file
'/home/antanas/src/cod-tools/trunk/data/replacement-values/replacement_tags.lst'.

Automatic conversion script
Id: cif_correct_tags 4998 2017-03-02 13:24:31Z antanas 
;
_cod_original_formula_sum 'Ag2 I6 Hg7 P8'
_cod_database_code 4310256

loop_
_symmetry_equiv_pos_as_xyz
'x, y, z'
'-x, y, -z'
'x+1/2, y+1/2, z'
'-x+1/2, y+1/2, -z'
'-x, -y, -z'
'x, -y, z'
'-x+1/2, -y+1/2, -z'
'x+1/2, -y+1/2, z'

loop_
_atom_site_label
_atom_site_type_symbol
_atom_site_fract_x
_atom_site_fract_y
_atom_site_fract_z
_atom_site_U_iso_or_equiv
_atom_site_adp_type
_atom_site_occupancy
_atom_site_symmetry_multiplicity
_atom_site_calc_flag
_atom_site_refinement_flags
_atom_site_disorder_assembly
_atom_site_disorder_group
Hg1 Hg 0.0000 0.0000 0.0000 0.0126(2) Uani 1 4 d S . .
Hg2 Hg 0.27202(5) 0.0000 -0.13116(9) 0.00964(18) Uani 1 2 d S . .
Hg3 Hg 0.45242(4) 0.18194(4) 0.23438(6) 0.00978(16) Uani 1 1 d . . .
I4 I 0.35450(9) 0.0000 -0.46507(14) 0.0087(2) Uani 1 2 d S . .
I5 I 0.16083(6) 0.19825(7) 0.14653(10) 0.00824(19) Uani 1 1 d . . .
Ag6 Ag 0.2500 0.2500 -0.5000 0.0162(3) Uani 1 2 d S . .
P7 P 0.4374(4) 0.0000 0.0663(6) 0.0056(8) Uani 1 2 d S . .
P8 P 0.0856(3) 0.0000 -0.2541(5) 0.0041(8) Uani 1 2 d S . .
P9 P 0.4212(2) 0.3418(3) 0.4197(4) 0.0055(6) Uani 1 1 d . . .

loop_
_atom_site_aniso_label
_atom_site_aniso_U_11
_atom_site_aniso_U_22
_atom_site_aniso_U_33
_atom_site_aniso_U_23
_atom_site_aniso_U_13
_atom_site_aniso_U_12
Hg1 0.0148(5) 0.0111(5) 0.0137(5) 0.000 0.0073(4) 0.000
Hg2 0.0069(3) 0.0101(4) 0.0099(3) 0.000 -0.0029(2) 0.000
Hg3 0.0142(3) 0.0047(2) 0.0099(3) -0.00390(17) 0.00140(19) -0.00073(17)
I4 0.0099(5) 0.0076(5) 0.0079(5) 0.000 0.0003(4) 0.000
I5 0.0102(4) 0.0057(4) 0.0082(4) -0.0001(3) 0.0004(3) -0.0006(3)
Ag6 0.0137(7) 0.0214(8) 0.0126(7) 0.0011(6) 0.0009(6) 0.0005(6)
P7 0.008(2) 0.002(2) 0.007(2) 0.000 0.0016(17) 0.000
P8 0.0056(19) 0.0021(19) 0.0043(19) 0.000 0.0003(16) 0.000
P9 0.0065(14) 0.0035(14) 0.0055(14) -0.0003(11) -0.0010(12) 0.0006(11)

loop_
_atom_type_symbol
_atom_type_description
_atom_type_scat_dispersion_real
_atom_type_scat_dispersion_imag
_atom_type_scat_source
P P 0.1023 0.0942 'International Tables Vol C Tables 4.2.6.8 and 6.1.1.4'
Ag Ag -0.8971 1.1015 'International Tables Vol C Tables 4.2.6.8 and 6.1.1.4'
I I -0.4742 1.8119 'International Tables Vol C Tables 4.2.6.8 and 6.1.1.4'
Hg Hg -2.3894 9.2266 'International Tables Vol C Tables 4.2.6.8 and 6.1.1.4'

loop_
_geom_angle_atom_site_label_1
_geom_angle_atom_site_label_2
_geom_angle_atom_site_label_3
_geom_angle
_geom_angle_site_symmetry_1
_geom_angle_site_symmetry_3
_geom_angle_publ_flag
P8 Hg1 P8 180.00(16) 5 . ?
P8 Hg1 I5 93.19(7) 5 . ?
P8 Hg1 I5 86.81(7) . . ?
P8 Hg1 I5 86.81(7) 5 5 ?
P8 Hg1 I5 93.19(7) . 5 ?
I5 Hg1 I5 180.00(4) . 5 ?
P8 Hg1 I5 86.81(7) 5 2 ?
P8 Hg1 I5 93.19(7) . 2 ?
I5 Hg1 I5 90.49(3) . 2 ?
I5 Hg1 I5 89.51(3) 5 2 ?
P8 Hg1 I5 93.19(7) 5 6 ?
P8 Hg1 I5 86.81(7) . 6 ?
I5 Hg1 I5 89.51(3) . 6 ?
I5 Hg1 I5 90.49(3) 5 6 ?
I5 Hg1 I5 180.00(3) 2 6 ?
P7 Hg2 P8 162.77(15) . . ?
P7 Hg2 I4 99.78(11) . . ?
P8 Hg2 I4 97.45(11) . . ?
P7 Hg3 P9 163.54(13) . . ?
P7 Hg3 I5 100.07(10) . 8 ?
P9 Hg3 I5 96.36(8) . 8 ?
Ag6 I4 Ag6 128.10(4) 4_544 . ?
Ag6 I4 Hg2 81.66(2) 4_544 . ?
Ag6 I4 Hg2 81.66(2) . . ?
Ag6 I5 Hg1 127.94(3) 1_556 . ?
Ag6 I5 Hg3 82.76(2) 1_556 8_455 ?
Hg1 I5 Hg3 80.78(2) . 8_455 ?
P9 Ag6 P9 180.0 7 1_554 ?
P9 Ag6 I5 90.06(7) 7 7 ?
P9 Ag6 I5 89.94(7) 1_554 7 ?
P9 Ag6 I5 89.94(7) 7 1_554 ?
P9 Ag6 I5 90.06(7) 1_554 1_554 ?
I5 Ag6 I5 180.00(3) 7 1_554 ?
P9 Ag6 I4 88.90(7) 7 7_554 ?
P9 Ag6 I4 91.10(7) 1_554 7_554 ?
I5 Ag6 I4 89.77(3) 7 7_554 ?
I5 Ag6 I4 90.23(3) 1_554 7_554 ?
P9 Ag6 I4 91.10(7) 7 . ?
P9 Ag6 I4 88.90(7) 1_554 . ?
I5 Ag6 I4 90.23(3) 7 . ?
I5 Ag6 I4 89.77(3) 1_554 . ?
I4 Ag6 I4 180.00(4) 7_554 . ?
P7 P7 Hg3 108.42(17) 5_655 . ?
P7 P7 Hg3 108.42(17) 5_655 6 ?
Hg3 P7 Hg3 111.27(18) . 6 ?
P7 P7 Hg2 108.7(3) 5_655 . ?
Hg3 P7 Hg2 109.97(12) . . ?
Hg3 P7 Hg2 109.97(12) 6 . ?
P9 P8 P9 104.0(2) 4_545 7 ?
P9 P8 Hg2 99.54(16) 4_545 . ?
P9 P8 Hg2 99.54(16) 7 . ?
P9 P8 Hg1 122.69(14) 4_545 . ?
P9 P8 Hg1 122.69(14) 7 . ?
Hg2 P8 Hg1 103.10(16) . . ?
P9 P9 P8 106.62(17) 2_656 7 ?
P9 P9 Hg3 97.00(14) 2_656 . ?
P8 P9 Hg3 99.53(15) 7 . ?
P9 P9 Ag6 125.20(19) 2_656 1_556 ?
P8 P9 Ag6 121.88(17) 7 1_556 ?
Hg3 P9 Ag6 98.48(11) . 1_556 ?

loop_
_geom_bond_atom_site_label_1
_geom_bond_atom_site_label_2
_geom_bond_distance
_geom_bond_site_symmetry_2
_geom_bond_publ_flag
Hg1 P8 2.600(4) 5 ?
Hg1 P8 2.600(4) . ?
Hg1 I5 3.1076(8) . ?
Hg1 I5 3.1076(8) 5 ?
Hg1 I5 3.1076(8) 2 ?
Hg1 I5 3.1076(8) 6 ?
Hg2 P7 2.434(5) . ?
Hg2 P8 2.448(4) . ?
Hg2 I4 3.1938(14) . ?
Hg3 P7 2.433(3) . ?
Hg3 P9 2.436(3) . ?
Hg3 I5 3.2620(10) 8 ?
I4 Ag6 3.0686(6) 4_544 ?
I4 Ag6 3.0686(6) . ?
I5 Ag6 2.9869(9) 1_556 ?
I5 Hg3 3.2620(10) 8_455 ?
Ag6 P9 2.679(3) 7 ?
Ag6 P9 2.679(3) 1_554 ?
Ag6 I5 2.9869(9) 7 ?
Ag6 I5 2.9869(9) 1_554 ?
Ag6 I4 3.0686(6) 7_554 ?
P7 P7 2.167(9) 5_655 ?
P7 Hg3 2.433(3) 6 ?
P8 P9 2.216(4) 4_545 ?
P8 P9 2.216(4) 7 ?
P9 P9 2.216(6) 2_656 ?
P9 P8 2.216(4) 7 ?
P9 Ag6 2.679(3) 1_556 ?
